data_4324412
loop_
_publ_author_name
'Daniela I. Bezuidenhout'
'Simon Lotz'
'Maril\'e Landman'
'David C. Liles'

_publ_section_title
;
 Synthesis, Characterization, and Structural Studies of Multimetallic
 Ferrocenyl Carbene Complexes of Group VII Transition Metals
;
_journal_name_full 'Inorganic Chemistry'
_journal_page_first 1521
_journal_page_last 1533
_journal_paper_doi 10.1021/ic101784w
_journal_volume 50
_journal_year 2011
_chemical_formula_moiety 'C40 H18 Fe O20 Re4 Ti, 2(H2 O)'
_chemical_formula_sum 'C40 H22 Fe O22 Re4 Ti'
_chemical_formula_weight 1703.13
_chemical_name_systematic
; 
(\m~2~-(1,1'-ferrocenyl)-bis((nonacarbonyl)-dirhenium-oxy-methylidene)-O,O')-
bis(\h^5^-cyclopentadienyl)-titanium dihydrate
;
_space_group_IT_number 2
_symmetry_cell_setting triclinic
_symmetry_space_group_name_Hall '-P 1'
_symmetry_space_group_name_H-M 'P -1'
_atom_sites_solution_hydrogens geom
_atom_sites_solution_primary direct
_atom_sites_solution_secondary difmap
_audit_creation_method SHELXL-97
_cell_angle_alpha 90.9060(10)
_cell_angle_beta 94.7320(10)
_cell_angle_gamma 95.6650(10)
_cell_formula_units_Z 2
_cell_length_a 10.7406(7)
_cell_length_b 12.1924(8)
_cell_length_c 18.4356(12)
_cell_measurement_reflns_used 5348
_cell_measurement_temperature 293(2)
_cell_measurement_theta_max 26.331
_cell_measurement_theta_min 2.607
_cell_volume 2393.5(3)
_computing_cell_refinement 'SAINT (Bruker, 2001)'
_computing_data_collection 'SMART (Bruker, 2001)'
_computing_data_reduction SAINT
_computing_molecular_graphics ' ORTEP-3 for Windows (Farrugia, 1997), POV-Ray (The POV-Ray Team, 2004)'
_computing_publication_material SHELXL-97
_computing_structure_refinement 'SHELXTL and SHELXL-97 (Sheldrick, 1997)'
_computing_structure_solution 'SHELXTL (Bruker, 2001)'
_diffrn_ambient_temperature 293(2)
_diffrn_detector 'SMART 1000 CCD'
_diffrn_detector_area_resol_mean 8.3
_diffrn_measured_fraction_theta_full 0.972
_diffrn_measured_fraction_theta_max 0.879
_diffrn_measurement_device_type 'Bruker (Seimens) P4'
_diffrn_measurement_method '\f and \w scans'
_diffrn_radiation_monochromator graphite
_diffrn_radiation_source 'fine-focus sealed tube'
_diffrn_radiation_type MoK\a
_diffrn_radiation_wavelength 0.71073
_diffrn_reflns_av_R_equivalents 0.0308
_diffrn_reflns_av_sigmaI/netI 0.0616
_diffrn_reflns_limit_h_max 5
_diffrn_reflns_limit_h_min -13
_diffrn_reflns_limit_k_max 13
_diffrn_reflns_limit_k_min -14
_diffrn_reflns_limit_l_max 22
_diffrn_reflns_limit_l_min -21
_diffrn_reflns_number 12826
_diffrn_reflns_theta_full 25.00
_diffrn_reflns_theta_max 26.33
_diffrn_reflns_theta_min 2.41
_exptl_absorpt_coefficient_mu 10.607
_exptl_absorpt_correction_T_max 0.727
_exptl_absorpt_correction_T_min 0.215
_exptl_absorpt_correction_type multi-scan
_exptl_absorpt_process_details 'SADABS (Bruker, 2001)'
_exptl_crystal_colour dark-red
_exptl_crystal_density_diffrn 2.363
_exptl_crystal_description square-plate
_exptl_crystal_F_000 1572
_exptl_crystal_size_max 0.17
_exptl_crystal_size_mid 0.17
_exptl_crystal_size_min 0.03
_refine_diff_density_max 3.273
_refine_diff_density_min -1.699
_refine_diff_density_rms 0.246
_refine_ls_extinction_coef 0.00036(10)
_refine_ls_extinction_expression Fc^*^=kFc[1+0.001xFc^2^\l^3^/sin(2\q)]^-1/4^
_refine_ls_extinction_method SHELXL
_refine_ls_goodness_of_fit_ref 1.025
_refine_ls_hydrogen_treatment constr
_refine_ls_matrix_type full
_refine_ls_number_parameters 608
_refine_ls_number_reflns 8569
_refine_ls_number_restraints 0
_refine_ls_restrained_S_all 1.025
_refine_ls_R_factor_all 0.0778
_refine_ls_R_factor_gt 0.0503
_refine_ls_shift/su_max 0.001
_refine_ls_shift/su_mean 0.000
_refine_ls_structure_factor_coef Fsqd
_refine_ls_weighting_details 'calc w=1/[\s^2^(Fo^2^)+(0.0781P)^2^+19.0868P] where P=(Fo^2^+2Fc^2^)/3'
_refine_ls_weighting_scheme calc
_refine_ls_wR_factor_gt 0.1319
_refine_ls_wR_factor_ref 0.1520
_reflns_number_gt 6203
_reflns_number_total 8569
_reflns_threshold_expression >2\s(I)
_cod_data_source_file ic101784w_si_001_3.cif
_cod_data_source_block Complex_4b
_cod_database_code 4324412

loop_
_symmetry_equiv_pos_as_xyz
'x, y, z'
'-x, -y, -z'

loop_
_atom_site_label
_atom_site_type_symbol
_atom_site_fract_x
_atom_site_fract_y
_atom_site_fract_z
_atom_site_U_iso_or_equiv
_atom_site_adp_type
_atom_site_occupancy
_atom_site_symmetry_multiplicity
_atom_site_calc_flag
_atom_site_refinement_flags
Re1 Re 0.25079(5) 0.83472(4) -0.02914(3) 0.04472(17) Uani 1 1 d .
Re2 Re 0.20141(4) 0.77055(4) 0.12710(3) 0.04397(17) Uani 1 1 d .
Re3 Re 0.84697(6) 0.23719(5) 0.46384(4) 0.0618(2) Uani 1 1 d .
Re4 Re 0.68932(5) 0.35871(4) 0.35179(3) 0.04554(17) Uani 1 1 d .
Fe1 Fe 0.34702(16) 0.40207(14) 0.15596(10) 0.0395(4) Uani 1 1 d .
Ti1 Ti 0.59584(19) 0.69730(17) 0.25242(13) 0.0376(5) Uani 1 1 d .
C1 C 0.2876(15) 0.8806(12) -0.1244(9) 0.060(4) Uani 1 1 d .
O1 O 0.3129(13) 0.9049(10) -0.1824(7) 0.085(4) Uani 1 1 d .
C2 C 0.2566(12) 0.6755(11) -0.0514(8) 0.050(3) Uani 1 1 d .
O2 O 0.2549(12) 0.5873(9) -0.0691(7) 0.075(3) Uani 1 1 d .
C3 C 0.0669(15) 0.8112(13) -0.0566(10) 0.067(4) Uani 1 1 d .
O3 O -0.0366(10) 0.7975(12) -0.0768(9) 0.103(5) Uani 1 1 d .
C4 C 0.2327(16) 0.9851(13) 0.0060(10) 0.070(5) Uani 1 1 d .
O4 O 0.2261(13) 1.0736(9) 0.0266(8) 0.091(4) Uani 1 1 d .
C5 C 0.4269(14) 0.8509(12) 0.0116(9) 0.057(4) Uani 1 1 d .
O5 O 0.5290(10) 0.8622(10) 0.0366(8) 0.087(4) Uani 1 1 d .
C6 C 0.1575(14) 0.7272(15) 0.2215(11) 0.069(5) Uani 1 1 d .
O6 O 0.1305(12) 0.7038(14) 0.2775(8) 0.101(5) Uani 1 1 d .
C7 C 0.0700(12) 0.6645(12) 0.0785(9) 0.054(4) Uani 1 1 d .
O7 O -0.0132(10) 0.6105(10) 0.0506(8) 0.090(4) Uani 1 1 d .
C8 C 0.087(2) 0.8825(14) 0.1210(8) 0.091(8) Uani 1 1 d .
O8 O -0.0041(11) 0.9337(10) 0.1165(8) 0.087(4) Uani 1 1 d .
C9 C 0.3316(15) 0.8954(13) 0.1565(9) 0.060(4) Uani 1 1 d .
O9 O 0.4011(12) 0.9683(10) 0.1728(8) 0.086(4) Uani 1 1 d .
C10 C 0.3505(10) 0.6617(10) 0.1393(6) 0.035(3) Uani 1 1 d .
O10 O 0.4543(7) 0.6928(6) 0.1772(5) 0.042(2) Uani 1 1 d .
C11 C 0.9543(19) 0.1747(15) 0.5365(11) 0.086(6) Uani 1 1 d .
O11 O 1.0214(16) 0.1371(15) 0.5786(11) 0.142(7) Uani 1 1 d .
C12 C 0.8492(15) 0.1241(14) 0.3886(11) 0.070(5) Uani 1 1 d .
O12 O 0.8444(14) 0.0587(11) 0.3431(10) 0.107(5) Uani 1 1 d .
C13 C 0.6870(19) 0.1610(14) 0.4923(11) 0.079(5) Uani 1 1 d .
O13 O 0.5963(15) 0.1160(12) 0.5092(8) 0.104(5) Uani 1 1 d .
C14 C 0.820(2) 0.3605(18) 0.5320(10) 0.083(6) Uani 1 1 d .
O14 O 0.7967(18) 0.4285(14) 0.5703(9) 0.122(6) Uani 1 1 d .
C15 C 0.9900(17) 0.3206(14) 0.4193(12) 0.080(5) Uani 1 1 d .
O15 O 1.0656(14) 0.3685(12) 0.3927(10) 0.113(5) Uani 1 1 d .
C16 C 0.6062(13) 0.2065(12) 0.3327(8) 0.050(3) Uani 1 1 d .
O16 O 0.5589(10) 0.1201(8) 0.3228(7) 0.069(3) Uani 1 1 d .
C17 C 0.5717(19) 0.3751(14) 0.4248(10) 0.072(5) Uani 1 1 d .
O17 O 0.5007(17) 0.3852(13) 0.4645(9) 0.119(6) Uani 1 1 d .
C18 C 0.7950(17) 0.4939(14) 0.3862(10) 0.070(4) Uani 1 1 d .
O18 O 0.8589(14) 0.5689(10) 0.4110(8) 0.096(4) Uani 1 1 d .
C19 C 0.8014(14) 0.3469(13) 0.2824(9) 0.066(5) Uani 1 1 d .
O19 O 0.8722(13) 0.3305(13) 0.2341(8) 0.102(5) Uani 1 1 d .
C20 C 0.5707(13) 0.4386(9) 0.2820(7) 0.042(3) Uani 1 1 d .
O20 O 0.5833(7) 0.5407(6) 0.2681(4) 0.0389(19) Uani 1 1 d .
C21 C 0.3482(11) 0.5526(10) 0.1068(7) 0.042(3) Uani 1 1 d .
C22 C 0.4573(12) 0.4980(11) 0.0933(7) 0.043(3) Uani 1 1 d .
H22 H 0.5402 0.5252 0.1062 0.051 Uiso 1 1 calc R
C23 C 0.4168(13) 0.3959(11) 0.0570(7) 0.048(3) Uani 1 1 d .
H23 H 0.4692 0.3454 0.0416 0.058 Uiso 1 1 calc R
C24 C 0.2871(13) 0.3834(11) 0.0480(8) 0.051(3) Uani 1 1 d .
H24 H 0.2381 0.3236 0.0250 0.062 Uiso 1 1 calc R
C25 C 0.2412(12) 0.4764(11) 0.0795(8) 0.049(3) Uani 1 1 d .
H25 H 0.1572 0.4870 0.0824 0.059 Uiso 1 1 calc R
C26 C 0.4472(12) 0.3829(10) 0.2532(7) 0.044(3) Uani 1 1 d .
C27 C 0.4222(14) 0.2800(12) 0.2140(8) 0.059(4) Uani 1 1 d .
H27 H 0.4822 0.2358 0.1999 0.071 Uiso 1 1 calc R
C28 C 0.2872(17) 0.2562(14) 0.1998(10) 0.076(5) Uani 1 1 d .
H28 H 0.2460 0.1952 0.1740 0.091 Uiso 1 1 calc R
C29 C 0.2296(14) 0.3412(15) 0.2318(9) 0.068(5) Uani 1 1 d .
H29 H 0.1436 0.3445 0.2329 0.081 Uiso 1 1 calc R
C30 C 0.3256(14) 0.4211(13) 0.2622(8) 0.056(4) Uani 1 1 d .
H30 H 0.3125 0.4876 0.2843 0.067 Uiso 1 1 calc R
C31 C 0.7000(14) 0.7108(15) 0.1423(9) 0.067(5) Uani 1 1 d .
H31 H 0.6572 0.6922 0.0972 0.081 Uiso 1 1 calc R
C32 C 0.7621(15) 0.6427(14) 0.1866(11) 0.071(5) Uani 1 1 d .
H32 H 0.7679 0.5682 0.1775 0.086 Uiso 1 1 calc R
C33 C 0.8156(14) 0.7032(19) 0.2480(10) 0.078(5) Uani 1 1 d .
H33 H 0.8615 0.6760 0.2875 0.093 Uiso 1 1 calc R
C34 C 0.7891(16) 0.8081(15) 0.2399(11) 0.075(5) Uani 1 1 d .
H34 H 0.8178 0.8669 0.2717 0.090 Uiso 1 1 calc R
C35 C 0.7127(15) 0.8138(13) 0.1773(11) 0.071(5) Uani 1 1 d .
H35 H 0.6757 0.8757 0.1610 0.086 Uiso 1 1 calc R
C36 C 0.4557(18) 0.7016(17) 0.3455(11) 0.086(7) Uani 1 1 d .
H36 H 0.3863 0.6494 0.3444 0.103 Uiso 1 1 calc R
C37 C 0.577(2) 0.6912(18) 0.3790(9) 0.089(7) Uani 1 1 d .
H37 H 0.6030 0.6308 0.4041 0.106 Uiso 1 1 calc R
C38 C 0.6463(18) 0.785(2) 0.3677(11) 0.084(6) Uani 1 1 d .
H38 H 0.7298 0.8036 0.3847 0.101 Uiso 1 1 calc R
C39 C 0.572(2) 0.8507(14) 0.3263(11) 0.080(5) Uani 1 1 d .
H39 H 0.5981 0.9196 0.3087 0.095 Uiso 1 1 calc R
C40 C 0.4600(9) 0.7991(7) 0.3162(5) 0.079(5) Uani 1 1 d .
H40 H 0.3918 0.8276 0.2914 0.095 Uiso 1 1 calc R
O21 O 0.1887(9) 0.0112(7) 0.3125(5) 0.127(7) Uani 1 1 d R
O22 O 0.2301(9) 0.1241(7) 0.4453(5) 0.127(6) Uani 1 1 d R

loop_
_atom_site_aniso_label
_atom_site_aniso_U_11
_atom_site_aniso_U_22
_atom_site_aniso_U_33
_atom_site_aniso_U_23
_atom_site_aniso_U_13
_atom_site_aniso_U_12
O5 0.047(6) 0.087(9) 0.122(11) 0.000(8) 0.000(7) -0.005(6)
Re1 0.0397(3) 0.0383(3) 0.0568(4) -0.0001(2) 0.0039(2) 0.0075(2)
Re2 0.0334(3) 0.0434(3) 0.0560(4) 0.0008(2) 0.0029(2) 0.0089(2)
Re3 0.0615(4) 0.0480(3) 0.0706(5) 0.0110(3) -0.0226(3) 0.0008(3)
Re4 0.0502(3) 0.0367(3) 0.0479(4) 0.0012(2) -0.0079(2) 0.0054(2)
Fe1 0.0382(9) 0.0338(9) 0.0450(11) -0.0001(8) -0.0036(8) 0.0017(7)
Ti1 0.0371(11) 0.0287(11) 0.0461(14) -0.0041(9) -0.0009(10) 0.0033(8)
C1 0.074(10) 0.045(8) 0.061(11) -0.002(7) 0.006(8) 0.010(7)
O1 0.110(10) 0.087(9) 0.060(8) 0.016(7) 0.030(7) 0.000(7)
C2 0.051(8) 0.038(8) 0.062(10) 0.010(7) 0.013(7) 0.007(6)
O2 0.093(8) 0.045(6) 0.090(9) 0.002(6) 0.009(7) 0.010(6)
C3 0.061(10) 0.053(9) 0.089(13) -0.003(8) 0.009(9) 0.018(7)
O3 0.036(6) 0.109(11) 0.156(14) 0.003(9) -0.020(7) -0.002(6)
C4 0.077(11) 0.050(9) 0.092(13) 0.021(9) 0.038(10) 0.023(8)
O4 0.104(10) 0.045(7) 0.129(12) -0.011(7) 0.028(9) 0.012(6)
C5 0.046(8) 0.062(9) 0.067(11) -0.005(8) 0.012(7) 0.010(7)
C6 0.047(8) 0.089(12) 0.076(13) 0.014(10) 0.013(8) 0.021(8)
O6 0.073(8) 0.166(15) 0.068(9) 0.026(9) 0.024(7) 0.017(8)
C7 0.036(7) 0.049(8) 0.076(11) 0.005(7) -0.010(7) 0.010(6)
O7 0.049(6) 0.069(7) 0.145(13) -0.010(8) -0.027(7) 0.007(6)
C8 0.180(19) 0.088(12) 0.035(9) 0.038(8) 0.070(11) 0.101(13)
O8 0.071(7) 0.075(8) 0.124(11) 0.013(7) 0.021(7) 0.041(6)
C9 0.062(9) 0.055(9) 0.066(11) -0.003(8) 0.013(8) 0.018(8)
O9 0.083(8) 0.060(7) 0.107(11) -0.014(7) -0.018(7) -0.013(6)
C10 0.031(6) 0.040(6) 0.031(7) 0.002(5) -0.002(5) 0.000(5)
O10 0.039(4) 0.032(4) 0.052(6) -0.007(4) -0.004(4) 0.001(3)
C11 0.090(13) 0.071(12) 0.092(15) 0.026(11) -0.029(11) 0.008(10)
O11 0.115(12) 0.127(13) 0.170(17) 0.074(13) -0.063(12) -0.009(10)
C12 0.054(9) 0.057(10) 0.096(14) 0.006(10) -0.022(9) 0.011(7)
O12 0.108(11) 0.067(8) 0.144(14) -0.034(9) -0.020(10) 0.025(8)
C13 0.093(13) 0.055(10) 0.083(14) 0.018(9) -0.013(11) -0.004(9)
O13 0.107(11) 0.092(10) 0.106(12) 0.021(9) 0.007(9) -0.018(9)
C14 0.104(14) 0.093(14) 0.042(10) 0.013(10) -0.013(10) -0.022(11)
O14 0.162(16) 0.107(12) 0.086(11) -0.034(9) 0.006(11) -0.027(11)
C15 0.062(10) 0.057(10) 0.114(16) 0.008(10) -0.008(10) -0.006(8)
O15 0.092(10) 0.096(11) 0.144(15) 0.013(10) 0.010(10) -0.020(8)
C16 0.052(8) 0.051(9) 0.045(8) 0.005(7) -0.008(6) 0.005(6)
O16 0.071(7) 0.042(6) 0.090(9) -0.004(5) -0.012(6) -0.005(5)
C17 0.097(13) 0.066(11) 0.059(11) 0.009(8) 0.023(10) 0.020(9)
O17 0.156(15) 0.113(12) 0.099(12) -0.001(9) 0.054(11) 0.034(11)
C18 0.086(12) 0.057(10) 0.066(11) 0.000(8) -0.002(9) 0.010(9)
O18 0.119(11) 0.050(7) 0.106(11) -0.001(7) -0.043(9) -0.013(7)
C19 0.052(8) 0.070(10) 0.067(11) 0.045(9) -0.028(8) -0.018(7)
O19 0.087(9) 0.129(12) 0.092(11) 0.001(9) 0.026(8) 0.002(8)
C20 0.068(8) 0.029(6) 0.029(7) 0.000(5) 0.012(6) 0.005(6)
O20 0.047(5) 0.036(5) 0.031(5) -0.008(4) -0.002(4) -0.001(4)
C21 0.039(6) 0.043(7) 0.040(8) 0.003(6) -0.008(5) 0.000(5)
C22 0.044(7) 0.049(7) 0.038(7) 0.005(6) 0.008(6) 0.009(6)
C23 0.056(8) 0.042(7) 0.046(8) -0.011(6) 0.007(6) -0.003(6)
C24 0.060(8) 0.040(7) 0.050(9) -0.011(6) -0.009(7) -0.001(6)
C25 0.036(6) 0.050(8) 0.059(9) 0.006(7) -0.012(6) 0.001(6)
C26 0.055(8) 0.035(7) 0.039(8) 0.002(6) -0.001(6) -0.005(5)
C27 0.067(9) 0.047(8) 0.057(10) 0.006(7) -0.029(8) 0.001(7)
C28 0.085(12) 0.058(10) 0.072(12) 0.017(9) -0.032(10) -0.032(9)
C29 0.042(8) 0.093(13) 0.062(11) 0.008(9) 0.004(7) -0.022(8)
C30 0.065(9) 0.063(9) 0.038(8) -0.006(7) 0.004(7) -0.003(7)
C31 0.049(8) 0.085(12) 0.060(11) -0.014(9) 0.010(8) -0.032(8)
C32 0.057(9) 0.062(10) 0.100(15) -0.003(10) 0.031(10) 0.007(8)
C33 0.045(8) 0.124(17) 0.066(12) 0.019(12) 0.000(8) 0.018(10)
C34 0.060(10) 0.075(12) 0.083(13) -0.028(10) 0.016(9) -0.029(9)
C35 0.052(9) 0.052(9) 0.110(15) 0.033(10) 0.017(10) -0.004(7)
C36 0.076(12) 0.106(15) 0.074(13) -0.052(12) 0.042(11) -0.026(11)
C37 0.15(2) 0.090(14) 0.037(10) 0.004(9) 0.008(11) 0.067(15)
C38 0.074(12) 0.113(17) 0.062(12) -0.039(12) 0.001(10) 0.001(12)
C39 0.107(15) 0.043(9) 0.089(14) -0.018(9) 0.023(12) -0.001(9)
C40 0.071(11) 0.091(14) 0.082(14) -0.021(11) 0.013(10) 0.042(11)
O21 0.176(15) 0.086(10) 0.121(13) -0.048(9) 0.095(12) -0.029(9)
O22 0.172(16) 0.101(11) 0.110(12) -0.037(9) -0.041(11) 0.071(11)

loop_
_atom_type_symbol
_atom_type_description
_atom_type_scat_dispersion_real
_atom_type_scat_dispersion_imag
_atom_type_scat_source
C C 0.0033 0.0016 'International Tables Vol C Tables 4.2.6.8 and 6.1.1.4'
H H 0.0000 0.0000 'International Tables Vol C Tables 4.2.6.8 and 6.1.1.4'
O O 0.0106 0.0060 'International Tables Vol C Tables 4.2.6.8 and 6.1.1.4'
Ti Ti 0.2776 0.4457 'International Tables Vol C Tables 4.2.6.8 and 6.1.1.4'
Fe Fe 0.3463 0.8444 'International Tables Vol C Tables 4.2.6.8 and 6.1.1.4'
Re Re -1.0185 7.2310 'International Tables Vol C Tables 4.2.6.8 and 6.1.1.4'

loop_
_geom_angle_atom_site_label_1
_geom_angle_atom_site_label_2
_geom_angle_atom_site_label_3
_geom_angle
C1 Re1 C5 94.9(7)
C1 Re1 C4 93.9(6)
C5 Re1 C4 89.6(7)
C1 Re1 C2 94.5(6)
C5 Re1 C2 91.9(6)
C4 Re1 C2 171.4(6)
C1 Re1 C3 93.1(7)
C5 Re1 C3 171.9(7)
C4 Re1 C3 90.1(7)
C2 Re1 C3 87.3(6)
C1 Re1 Re2 177.1(5)
C5 Re1 Re2 82.9(5)
C4 Re1 Re2 84.2(5)
C2 Re1 Re2 87.6(4)
C3 Re1 Re2 89.0(5)
C6 Re2 C8 93.2(6)
C6 Re2 C7 92.2(7)
C8 Re2 C7 89.8(8)
C6 Re2 C9 98.9(7)
C8 Re2 C9 84.7(9)
C7 Re2 C9 167.8(6)
C6 Re2 C10 87.6(5)
C8 Re2 C10 172.2(8)
C7 Re2 C10 98.0(5)
C9 Re2 C10 87.5(5)
C6 Re2 Re1 175.5(5)
C8 Re2 Re1 84.7(4)
C7 Re2 Re1 83.8(5)
C9 Re2 Re1 84.8(5)
C10 Re2 Re1 95.0(3)
C11 Re3 C12 97.4(8)
C11 Re3 C13 96.5(8)
C12 Re3 C13 88.9(8)
C11 Re3 C15 93.4(8)
C12 Re3 C15 87.6(8)
C13 Re3 C15 169.9(8)
C11 Re3 C14 91.4(8)
C12 Re3 C14 170.8(7)
C13 Re3 C14 87.4(8)
C15 Re3 C14 94.6(8)
C11 Re3 Re4 174.5(6)
C12 Re3 Re4 86.7(5)
C13 Re3 Re4 87.3(5)
C15 Re3 Re4 83.0(5)
C14 Re3 Re4 84.8(5)
C19 Re4 C17 178.6(7)
C19 Re4 C18 86.4(7)
C17 Re4 C18 92.5(8)
C19 Re4 C16 93.9(7)
C17 Re4 C16 87.4(7)
C18 Re4 C16 167.6(6)
C19 Re4 C20 92.3(5)
C17 Re4 C20 87.0(6)
C18 Re4 C20 94.9(6)
C16 Re4 C20 97.4(5)
C19 Re4 Re3 92.5(4)
C17 Re4 Re3 88.3(5)
C18 Re4 Re3 86.6(5)
C16 Re4 Re3 81.1(4)
C20 Re4 Re3 175.1(3)
C30 Fe1 C25 121.4(6)
C30 Fe1 C22 128.2(6)
C25 Fe1 C22 69.4(5)
C30 Fe1 C28 68.9(7)
C25 Fe1 C28 122.6(6)
C22 Fe1 C28 153.4(7)
C30 Fe1 C23 164.8(6)
C25 Fe1 C23 68.3(6)
C22 Fe1 C23 40.8(5)
C28 Fe1 C23 117.3(7)
C30 Fe1 C26 42.0(6)
C25 Fe1 C26 157.9(6)
C22 Fe1 C26 108.0(5)
C28 Fe1 C26 70.0(6)
C23 Fe1 C26 124.9(6)
C30 Fe1 C24 155.1(6)
C25 Fe1 C24 40.8(5)
C22 Fe1 C24 68.2(6)
C28 Fe1 C24 104.4(6)
C23 Fe1 C24 39.7(6)
C26 Fe1 C24 160.3(6)
C30 Fe1 C27 69.3(7)
C25 Fe1 C27 160.0(6)
C22 Fe1 C27 119.2(6)
C28 Fe1 C27 41.8(6)
C23 Fe1 C27 105.5(6)
C26 Fe1 C27 41.0(5)
C24 Fe1 C27 122.5(6)
C30 Fe1 C29 40.9(6)
C25 Fe1 C29 107.3(6)
C22 Fe1 C29 165.9(7)
C28 Fe1 C29 40.1(7)
C23 Fe1 C29 152.0(6)
C26 Fe1 C29 69.7(6)
C24 Fe1 C29 118.9(6)
C27 Fe1 C29 68.8(7)
C30 Fe1 C21 109.6(6)
C25 Fe1 C21 41.8(5)
C22 Fe1 C21 41.3(5)
C28 Fe1 C21 162.1(6)
C23 Fe1 C21 69.0(5)
C26 Fe1 C21 121.7(5)
C24 Fe1 C21 69.1(5)
C27 Fe1 C21 155.8(5)
C29 Fe1 C21 127.2(7)
O20 Ti1 O10 96.1(3)
O20 Ti1 C39 133.5(6)
O10 Ti1 C39 104.4(6)
O20 Ti1 C35 133.6(5)
O10 Ti1 C35 88.1(5)
C39 Ti1 C35 89.0(7)
O20 Ti1 C33 91.2(6)
O10 Ti1 C33 133.4(5)
C39 Ti1 C33 103.3(8)
C35 Ti1 C33 55.8(6)
O20 Ti1 C38 106.9(7)
O10 Ti1 C38 135.4(6)
C39 Ti1 C38 34.0(7)
C35 Ti1 C38 101.7(8)
C33 Ti1 C38 84.7(7)
O20 Ti1 C37 78.5(6)
O10 Ti1 C37 125.0(7)
C39 Ti1 C37 55.5(7)
C35 Ti1 C37 134.4(9)
C33 Ti1 C37 101.6(8)
C38 Ti1 C37 32.8(7)
O20 Ti1 C32 78.5(5)
O10 Ti1 C32 102.9(6)
C39 Ti1 C32 133.9(7)
C35 Ti1 C32 55.7(6)
C33 Ti1 C32 34.1(6)
C38 Ti1 C32 118.6(7)
C37 Ti1 C32 128.4(7)
O20 Ti1 C36 84.7(6)
O10 Ti1 C36 90.6(6)
C39 Ti1 C36 54.3(6)
C35 Ti1 C36 141.6(7)
C33 Ti1 C36 136.0(7)
C38 Ti1 C36 55.3(6)
C37 Ti1 C36 34.7(7)
C32 Ti1 C36 159.4(8)
O20 Ti1 C40 116.1(4)
O10 Ti1 C40 81.3(4)
C39 Ti1 C40 32.1(5)
C35 Ti1 C40 110.3(5)
C33 Ti1 C40 135.0(6)
C38 Ti1 C40 54.4(6)
C37 Ti1 C40 55.0(5)
C32 Ti1 C40 164.6(5)
C36 Ti1 C40 32.0(6)
O20 Ti1 C34 124.0(6)
O10 Ti1 C34 121.5(6)
C39 Ti1 C34 78.9(6)
C35 Ti1 C34 33.5(6)
C33 Ti1 C34 32.9(6)
C38 Ti1 C34 75.7(7)
C37 Ti1 C34 105.1(8)
C32 Ti1 C34 55.2(6)
C36 Ti1 C34 129.5(6)
C40 Ti1 C34 109.9(5)
O20 Ti1 C31 101.9(5)
O10 Ti1 C31 77.6(5)
C39 Ti1 C31 122.9(6)
C35 Ti1 C31 34.1(6)
C33 Ti1 C31 55.9(6)
C38 Ti1 C31 131.2(6)
C37 Ti1 C31 157.4(8)
C32 Ti1 C31 33.0(6)
C36 Ti1 C31 167.0(8)
C40 Ti1 C31 138.2(6)
C34 Ti1 C31 55.6(6)
O1 C1 Re1 177.3(14)
O2 C2 Re1 174.5(14)
O3 C3 Re1 175.6(17)
O4 C4 Re1 177.9(15)
O5 C5 Re1 178.3(14)
O6 C6 Re2 178.5(17)
O7 C7 Re2 173.7(12)
O8 C8 Re2 166.0(19)
O9 C9 Re2 177.3(14)
O10 C10 C21 113.0(10)
O10 C10 Re2 120.6(8)
C21 C10 Re2 126.4(8)
C10 O10 Ti1 161.3(8)
O11 C11 Re3 178(2)
O12 C12 Re3 176.5(15)
O13 C13 Re3 178.9(18)
O14 C14 Re3 175.5(19)
O15 C15 Re3 177.1(18)
O16 C16 Re4 179.2(13)
O17 C17 Re4 177.2(19)
O18 C18 Re4 175.0(16)
O19 C19 Re4 174.8(14)
O20 C20 C26 112.8(11)
O20 C20 Re4 125.7(10)
C26 C20 Re4 120.6(8)
C20 O20 Ti1 176.2(8)
C22 C21 C10 125.3(11)
C22 C21 C25 105.4(11)
C10 C21 C25 129.3(11)
C22 C21 Fe1 68.1(7)
C10 C21 Fe1 129.4(9)
C25 C21 Fe1 67.6(7)
C23 C22 C21 108.5(11)
C23 C22 Fe1 69.9(7)
C21 C22 Fe1 70.6(7)
C23 C22 H22 125.8
C21 C22 H22 125.8
Fe1 C22 H22 125.3
C24 C23 C22 109.1(12)
C24 C23 Fe1 70.6(8)
C22 C23 Fe1 69.3(7)
C24 C23 H23 125.4
C22 C23 H23 125.4
Fe1 C23 H23 126.2
C23 C24 C25 108.7(12)
C23 C24 Fe1 69.7(8)
C25 C24 Fe1 68.7(8)
C23 C24 H24 125.6
C25 C24 H24 125.6
Fe1 C24 H24 127.5
C24 C25 C21 108.2(11)
C24 C25 Fe1 70.5(8)
C21 C25 Fe1 70.6(7)
C24 C25 H25 125.9
C21 C25 H25 125.9
Fe1 C25 H25 124.6
C27 C26 C30 105.9(12)
C27 C26 C20 127.9(13)
C30 C26 C20 126.2(12)
C27 C26 Fe1 69.3(8)
C30 C26 Fe1 67.5(8)
C20 C26 Fe1 129.3(9)
C26 C27 C28 108.4(15)
C26 C27 Fe1 69.7(8)
C28 C27 Fe1 68.9(8)
C26 C27 H27 125.8
C28 C27 H27 125.8
Fe1 C27 H27 127.2
C29 C28 C27 108.2(14)
C29 C28 Fe1 70.9(9)
C27 C28 Fe1 69.3(8)
C29 C28 H28 125.9
C27 C28 H28 125.9
Fe1 C28 H28 125.5
C28 C29 C30 108.0(14)
C28 C29 Fe1 69.0(9)
C30 C29 Fe1 67.5(8)
C28 C29 H29 126.0
C30 C29 H29 126.0
Fe1 C29 H29 129.1
C29 C30 C26 109.4(14)
C29 C30 Fe1 71.7(9)
C26 C30 Fe1 70.5(8)
C29 C30 H30 125.3
C26 C30 H30 125.3
Fe1 C30 H30 124.2
C32 C31 C35 106.8(16)
C32 C31 Ti1 72.8(10)
C35 C31 Ti1 70.9(9)
C32 C31 H31 126.6
C35 C31 H31 126.6
Ti1 C31 H31 121.5
C31 C32 C33 108.5(16)
C31 C32 Ti1 74.2(9)
C33 C32 Ti1 72.2(9)
C31 C32 H32 125.8
C33 C32 H32 125.8
Ti1 C32 H32 119.7
C34 C33 C32 107.8(16)
C34 C33 Ti1 74.7(9)
C32 C33 Ti1 73.7(9)
C34 C33 H33 126.1
C32 C33 H33 126.1
Ti1 C33 H33 117.5
C33 C34 C35 108.6(15)
C33 C34 Ti1 72.4(9)
C35 C34 Ti1 71.4(8)
C33 C34 H34 125.7
C35 C34 H34 125.7
Ti1 C34 H34 122.1
C34 C35 C31 108.1(16)
C34 C35 Ti1 75.1(9)
C31 C35 Ti1 75.0(8)
C34 C35 H35 125.9
C31 C35 H35 125.9
Ti1 C35 H35 116.1
C40 C36 C37 106.7(16)
C40 C36 Ti1 73.9(8)
C37 C36 Ti1 72.0(10)
C40 C36 H36 126.6
C37 C36 H36 126.6
Ti1 C36 H36 119.4
C38 C37 C36 106.4(17)
C38 C37 Ti1 73.7(11)
C36 C37 Ti1 73.3(10)
C38 C37 H37 126.8
C36 C37 H37 126.8
Ti1 C37 H37 118.3
C37 C38 C39 107.9(18)
C37 C38 Ti1 73.5(11)
C39 C38 Ti1 72.2(10)
C37 C38 H38 126.1
C39 C38 H38 126.1
Ti1 C38 H38 120.0
C40 C39 C38 108.0(16)
C40 C39 Ti1 75.4(8)
C38 C39 Ti1 73.8(10)
C40 C39 H39 126.0
C38 C39 H39 126.0
Ti1 C39 H39 116.8
C36 C40 C39 111.0(15)
C36 C40 Ti1 74.0(8)
C39 C40 Ti1 72.6(8)
C36 C40 H40 124.5
C39 C40 H40 124.5
Ti1 C40 H40 120.5

loop_
_geom_bond_atom_site_label_1
_geom_bond_atom_site_label_2
_geom_bond_distance
O5 C5 1.149(18)
Re1 C1 1.912(17)
Re1 C5 1.967(15)
Re1 C4 1.968(17)
Re1 C2 1.985(14)
Re1 C3 1.989(17)
Re1 Re2 3.0712(8)
Re2 C6 1.909(19)
Re2 C8 1.923(14)
Re2 C7 1.965(15)
Re2 C9 1.999(17)
Re2 C10 2.178(11)
Re3 C11 1.912(18)
Re3 C12 1.94(2)
Re3 C13 1.98(2)
Re3 C15 1.999(19)
Re3 C14 2.00(2)
Re3 Re4 3.0569(8)
Re4 C19 1.84(2)
Re4 C17 1.941(18)
Re4 C18 1.972(18)
Re4 C16 1.991(15)
Re4 C20 2.059(13)
Fe1 C30 2.003(14)
Fe1 C25 2.019(13)
Fe1 C22 2.025(12)
Fe1 C28 2.033(15)
Fe1 C23 2.032(13)
Fe1 C26 2.043(13)
Fe1 C24 2.043(14)
Fe1 C27 2.038(14)
Fe1 C29 2.058(15)
Fe1 C21 2.059(12)
Ti1 O20 1.929(8)
Ti1 O10 1.968(9)
Ti1 C39 2.343(16)
Ti1 C35 2.347(14)
Ti1 C33 2.363(15)
Ti1 C38 2.363(17)
Ti1 C37 2.361(17)
Ti1 C32 2.381(15)
Ti1 C36 2.377(15)
Ti1 C40 2.376(8)
Ti1 C34 2.392(14)
Ti1 C31 2.398(16)
C1 O1 1.161(18)
C2 O2 1.117(16)
C3 O3 1.138(19)
C4 O4 1.150(18)
C6 O6 1.129(19)
C7 O7 1.138(17)
C8 O8 1.209(18)
C9 O9 1.123(18)
C10 O10 1.286(14)
C10 C21 1.448(17)
C11 O11 1.15(2)
C12 O12 1.14(2)
C13 O13 1.14(2)
C14 O14 1.14(2)
C15 O15 1.11(2)
C16 O16 1.129(16)
C17 O17 1.11(2)
C18 O18 1.151(19)
C19 O19 1.24(2)
C20 O20 1.272(14)
C20 C26 1.481(18)
C21 C22 1.440(17)
C21 C25 1.454(17)
C22 C23 1.416(18)
C22 H22 0.9300
C23 C24 1.382(19)
C23 H23 0.9300
C24 C25 1.417(19)
C24 H24 0.9300
C25 H25 0.9300
C26 C27 1.430(19)
C26 C30 1.45(2)
C27 C28 1.45(2)
C27 H27 0.9300
C28 C29 1.40(2)
C28 H28 0.9300
C29 C30 1.42(2)
C29 H29 0.9300
C30 H30 0.9300
C31 C32 1.36(2)
C31 C35 1.39(2)
C31 H31 0.9300
C32 C33 1.39(2)
C32 H32 0.9300
C33 C34 1.35(2)
C33 H33 0.9300
C34 C35 1.37(2)
C34 H34 0.9300
C35 H35 0.9300
C36 C40 1.31(2)
C36 C37 1.41(3)
C36 H36 0.9300
C37 C38 1.34(3)
C37 H37 0.9300
C38 C39 1.37(3)
C38 H38 0.9300
C39 C40 1.30(2)
C39 H39 0.9300
C40 H40 0.9300

loop_
_geom_torsion_atom_site_label_1
_geom_torsion_atom_site_label_2
_geom_torsion_atom_site_label_3
_geom_torsion_atom_site_label_4
_geom_torsion
C5 Re1 Re2 C8 127.0(9)
C4 Re1 Re2 C8 36.7(9)
C2 Re1 Re2 C8 -140.8(9)
C3 Re1 Re2 C8 -53.4(9)
C5 Re1 Re2 C7 -142.7(6)
C4 Re1 Re2 C7 127.1(7)
C2 Re1 Re2 C7 -50.5(6)
C3 Re1 Re2 C7 36.9(6)
C5 Re1 Re2 C9 41.9(6)
C4 Re1 Re2 C9 -48.4(7)
C2 Re1 Re2 C9 134.1(6)
C3 Re1 Re2 C9 -138.6(6)
C5 Re1 Re2 C10 -45.1(5)
C4 Re1 Re2 C10 -135.4(6)
C2 Re1 Re2 C10 47.1(5)
C3 Re1 Re2 C10 134.4(5)
C12 Re3 Re4 C19 -50.6(7)
C13 Re3 Re4 C19 -139.7(8)
C15 Re3 Re4 C19 37.4(8)
C14 Re3 Re4 C19 132.7(7)
C12 Re3 Re4 C17 130.6(8)
C13 Re3 Re4 C17 41.6(8)
C15 Re3 Re4 C17 -141.4(8)
C14 Re3 Re4 C17 -46.0(8)
C12 Re3 Re4 C18 -136.8(7)
C13 Re3 Re4 C18 134.1(8)
C15 Re3 Re4 C18 -48.8(8)
C14 Re3 Re4 C18 46.5(8)
C12 Re3 Re4 C16 42.9(7)
C13 Re3 Re4 C16 -46.1(7)
C15 Re3 Re4 C16 130.9(7)
C14 Re3 Re4 C16 -133.7(7)
C6 Re2 C10 O10 -79.8(11)
C7 Re2 C10 O10 -171.7(10)
C9 Re2 C10 O10 19.3(10)
Re1 Re2 C10 O10 103.8(9)
C6 Re2 C10 C21 101.7(12)
C7 Re2 C10 C21 9.8(12)
C9 Re2 C10 C21 -159.2(11)
Re1 Re2 C10 C21 -74.7(10)
C19 Re4 C20 C26 110.1(11)
C17 Re4 C20 C26 -71.2(11)
C18 Re4 C20 C26 -163.4(11)
C16 Re4 C20 C26 15.9(11)
O10 C10 C21 C22 -21.8(18)
Re2 C10 C21 C22 156.8(10)
O10 C10 C21 C25 159.8(13)
Re2 C10 C21 C25 -21.6(19)
O10 C10 C21 Fe1 67.7(14)
Re2 C10 C21 Fe1 -113.7(10)
C10 C21 C22 C23 -176.5(12)
C25 C21 C22 C23 2.3(14)
C21 C22 C23 C24 -0.8(16)
C22 C23 C24 C25 -1.0(17)
C23 C24 C25 C21 2.5(16)
C22 C21 C25 C24 -2.9(15)
C10 C21 C25 C24 175.8(13)
O20 C20 C26 C27 134.1(14)
Re4 C20 C26 C27 -56.0(17)
O20 C20 C26 C30 -48.6(17)
Re4 C20 C26 C30 121.3(13)
C26 C27 C28 C29 -1.9(18)
C27 C28 C29 C30 3.3(19)
C28 C29 C30 C26 -3.6(18)
C27 C26 C30 C29 2.4(16)
C20 C26 C30 C29 -175.4(13)
C31 C32 C33 C34 -1.7(19)
C32 C31 C35 C34 3.9(17)
C40 C36 C37 C38 0.4(18)
C36 C37 C38 C39 -2(2)
C37 C38 C39 C40 3(2)
C37 C36 C40 C39 1.4(17)
C38 C39 C40 C36 -2.7(18)
